data_1514171
loop_
_publ_author_name
'Nagasawa, Ikuko'
'Kaneko, Akira'
'Suzuki, Toshihiro'
'Nishio, Kazuto'
'Kinoshita, Kaoru'
'Shiro, Motto'
'Koyama, Kiyotaka'

_publ_section_title
;
 Potential Anti-angiogenesis Effects of p-Terphenyl Compounds from
 Polyozellus multiplex.
;
_journal_issue 4
_journal_name_full 'Journal of natural products'
_journal_page_first 963
_journal_page_last 968
_journal_paper_doi 10.1021/np401046z
_journal_volume 77
_journal_year 2014
_chemical_formula_moiety 'C21 H14 O9, 2.107(C3 H6 O), 0.393(C6 H14) '
_chemical_formula_sum 'C29.679 H32.144 O11.107'
_chemical_formula_weight 566.63
_space_group_IT_number 14
_symmetry_cell_setting monoclinic
_symmetry_Int_Tables_number 14
_symmetry_space_group_name_Hall '-P 2ybc'
_symmetry_space_group_name_H-M 'P 1 21/c 1'
_cell_angle_alpha 90.0000
_cell_angle_beta 93.594(7)
_cell_angle_gamma 90.0000
_cell_formula_units_Z 4
_cell_length_a 10.8156(2)
_cell_length_b 19.5038(4)
_cell_length_c 13.2864(9)
_cell_measurement_reflns_used 46051
_cell_measurement_temperature 153.1
_cell_measurement_theta_max 68.2
_cell_measurement_theta_min 4.0
_cell_volume 2797.2(2)
_computing_cell_refinement 'PROCESS-AUTO (Rigaku, 1998)'
_computing_data_collection 'PROCESS-AUTO (Rigaku, 1998)'
_computing_data_reduction 'CrystalStructure (Rigaku & RAC 2007)'
_computing_molecular_graphics 'ORTEP (Johnson, 1976)'
_computing_publication_material 'CrystalStructure (Rigaku & RAC 2007)'
_computing_structure_refinement 'SHELXL97 (Sheldrick, 1997)'
_computing_structure_solution 'SHELXS97 (Sheldrick, 1997)'
_diffrn_ambient_temperature 153.1
_diffrn_detector_area_resol_mean 10.00
_diffrn_measured_fraction_theta_full 0.989
_diffrn_measured_fraction_theta_max 0.989
_diffrn_measurement_device_type 'Rigaku VariMax-RAPID'
_diffrn_measurement_method \w
_diffrn_radiation_type 'Cu K\a'
_diffrn_radiation_wavelength 1.54187
_diffrn_reflns_av_R_equivalents 0.040
_diffrn_reflns_limit_h_max 13
_diffrn_reflns_limit_h_min -13
_diffrn_reflns_limit_k_max 23
_diffrn_reflns_limit_k_min -23
_diffrn_reflns_limit_l_max 15
_diffrn_reflns_limit_l_min -15
_diffrn_reflns_number 57543
_diffrn_reflns_theta_full 68.25
_diffrn_reflns_theta_max 68.25
_exptl_absorpt_coefficient_mu 0.870
_exptl_absorpt_correction_T_max 0.983
_exptl_absorpt_correction_T_min 0.758
_exptl_absorpt_correction_type multi-scan
_exptl_absorpt_process_details
;
    Higashi, T. (1995). Program for Absorption Correction.
    Rigaku Corporation, Tokyo, Japan.
;
_exptl_crystal_colour brown
_exptl_crystal_density_diffrn 1.345
_exptl_crystal_density_method 'not measured'
_exptl_crystal_description needle
_exptl_crystal_F_000 1196.40
_exptl_crystal_size_max 0.20
_exptl_crystal_size_mid 0.06
_exptl_crystal_size_min 0.02
_refine_diff_density_max 0.64
_refine_diff_density_min -0.65
_refine_ls_extinction_method none
_refine_ls_goodness_of_fit_ref 1.057
_refine_ls_hydrogen_treatment constr
_refine_ls_number_parameters 378
_refine_ls_number_reflns 5052
_refine_ls_R_factor_gt 0.0588
_refine_ls_shift/su_max 0.0010
_refine_ls_structure_factor_coef Fsqd
_refine_ls_weighting_details 'w = 1/[\s^2^(Fo^2^)+(0.1093P)^2^+1.6916P] where P=(Fo^2^+2Fc^2^)/3'
_refine_ls_weighting_scheme calc
_refine_ls_wR_factor_ref 0.1769
_reflns_number_gt 4377
_reflns_number_total 5052
_reflns_threshold_expression F^2^>2.0\s(F^2^)
_cod_data_source_file np401046z_si_002.cif
_cod_data_source_block '_polyozellin-B'
_cod_depositor_comments 'Adding full bibliography for 1514171.cif.'
_cod_original_formula_sum 'C29.679 H32.144 O11.107 '
_cod_database_code 1514171

loop_
_symmetry_equiv_pos_site_id
_symmetry_equiv_pos_as_xyz
1 +X,+Y,+Z
2 -X,1/2+Y,1/2-Z
3 -X,-Y,-Z
4 +X,1/2-Y,1/2+Z

loop_
_atom_site_label
_atom_site_type_symbol
_atom_site_fract_x
_atom_site_fract_y
_atom_site_fract_z
_atom_site_U_iso_or_equiv
_atom_site_adp_type
_atom_site_occupancy
_atom_site_symmetry_multiplicity
_atom_site_calc_flag
_atom_site_refinement_flags
_atom_site_disorder_assembly
_atom_site_disorder_group
O5 O 0.49445(13) 0.19640(7) 0.67519(10) 0.0243(3) Uani 1.00 1 d . . .
O6 O 0.36881(13) 0.25914(7) 0.49361(10) 0.0254(3) Uani 1.00 1 d . . .
O16 O 0.73621(15) 0.19730(7) 1.04938(11) 0.0313(3) Uani 1.00 1 d . . .
O17 O 0.67187(15) 0.07875(7) 0.96971(11) 0.0327(3) Uani 1.00 1 d . . .
O18 O 0.19189(15) 0.33726(8) 0.17385(11) 0.0340(3) Uani 1.00 1 d . . .
O19 O 0.22747(16) 0.46864(8) 0.23687(11) 0.0360(3) Uani 1.00 1 d . . .
O20 O 0.44027(15) 0.47347(7) 0.63640(11) 0.0338(3) Uani 1.00 1 d . . .
O21 O 0.66907(14) 0.40170(7) 0.70441(11) 0.0307(3) Uani 1.00 1 d . . .
O22 O 0.31249(16) 0.37869(9) 0.80816(14) 0.0448(4) Uani 1.00 1 d . . .
O23 O 0.78244(19) 0.16760(9) 0.60164(13) 0.0480(4) Uani 1.00 1 d . . .
O27 O 0.06725(18) 0.08347(9) 0.53144(14) 0.0492(4) Uani 1.00 1 d . . .
C1 C 0.65123(18) 0.25961(10) 0.90350(15) 0.0257(4) Uani 1.00 1 d . . .
C2 C 0.67835(19) 0.19924(10) 0.95466(15) 0.0260(4) Uani 1.00 1 d . . .
C3 C 0.64537(19) 0.13487(10) 0.91191(15) 0.0262(4) Uani 1.00 1 d . . .
C4 C 0.58621(19) 0.13052(10) 0.81640(15) 0.0252(4) Uani 1.00 1 d . . .
C4a C 0.55934(18) 0.19162(10) 0.76777(15) 0.0236(4) Uani 1.00 1 d . . .
C5a C 0.48202(18) 0.26534(10) 0.65902(15) 0.0237(4) Uani 1.00 1 d . . .
C5b C 0.41933(18) 0.29499(10) 0.57293(14) 0.0241(4) Uani 1.00 1 d . . .
C6a C 0.32446(18) 0.30870(10) 0.42453(15) 0.0235(4) Uani 1.00 1 d . . .
C7 C 0.27220(18) 0.29413(10) 0.32938(15) 0.0260(4) Uani 1.00 1 d . . .
C8 C 0.24036(19) 0.34998(11) 0.26886(15) 0.0259(4) Uani 1.00 1 d . . .
C9 C 0.2606(2) 0.41771(10) 0.30468(16) 0.0275(4) Uani 1.00 1 d . . .
C10 C 0.31103(19) 0.43066(10) 0.40068(15) 0.0262(4) Uani 1.00 1 d . . .
C10a C 0.34516(18) 0.37451(10) 0.46289(15) 0.0239(4) Uani 1.00 1 d . . .
C10b C 0.40713(19) 0.36483(10) 0.56121(15) 0.0246(4) Uani 1.00 1 d . . .
C11 C 0.45606(19) 0.41110(10) 0.63883(15) 0.0258(4) Uani 1.00 1 d . . .
C12 C 0.5443(2) 0.38118(10) 0.72653(15) 0.0279(4) Uani 1.00 1 d . . .
C12a C 0.53765(19) 0.30419(10) 0.73399(15) 0.0248(4) Uani 1.00 1 d . . .
C12b C 0.58897(18) 0.25631(10) 0.80769(15) 0.0236(4) Uani 1.00 1 d . . .
C13 C 0.5203(2) 0.41742(10) 0.82538(15) 0.0295(4) Uani 1.00 1 d . . .
C14 C 0.3940(2) 0.40309(11) 0.86371(17) 0.0356(5) Uani 1.00 1 d . . .
C15 C 0.3768(2) 0.42101(16) 0.9713(2) 0.0540(7) Uani 1.00 1 d . . .
C24 C 0.8396(2) 0.14449(15) 0.67583(19) 0.0456(6) Uani 1.00 1 d . . .
C25 C 0.9012(2) 0.1910(2) 0.7526(2) 0.0621(8) Uani 1.00 1 d . . .
C26 C 0.8526(3) 0.06895(18) 0.6930(2) 0.0784(11) Uani 1.00 1 d . . .
C28 C 0.0168(2) 0.11742(13) 0.46407(18) 0.0394(5) Uani 1.00 1 d . . .
C29 C 0.0439(3) 0.19153(16) 0.4517(2) 0.0583(8) Uani 1.00 1 d . . .
C30 C -0.0780(3) 0.08587(17) 0.3920(2) 0.0675(9) Uani 1.00 1 d . . .
H1 H 0.6743 0.3026 0.9326 0.031 Uiso 1.00 1 c R . .
H4 H 0.5653 0.0876 0.7861 0.030 Uiso 1.00 1 c R . .
H7 H 0.2589 0.2484 0.3068 0.031 Uiso 1.00 1 c R . .
H10 H 0.3224 0.4764 0.4242 0.031 Uiso 1.00 1 c R . .
H13A H 0.5845 0.4031 0.8775 0.035 Uiso 1.00 1 c R . .
H13B H 0.5289 0.4675 0.8156 0.035 Uiso 1.00 1 c R . .
H15A H 0.4250 0.3894 1.0156 0.065 Uiso 1.00 1 c R . .
H15B H 0.2889 0.4174 0.9844 0.065 Uiso 1.00 1 c R . .
H15C H 0.4053 0.4681 0.9845 0.065 Uiso 1.00 1 c R . .
H16O H 0.7492 0.2375 1.0701 0.038 Uiso 1.00 1 c R . .
H17O H 0.6400 0.0439 0.9415 0.039 Uiso 1.00 1 c R . .
H18O H 0.1718 0.3745 0.1455 0.041 Uiso 1.00 1 c R . .
H19O H 0.2541 0.5065 0.2593 0.043 Uiso 1.00 1 c R . .
H21O H 0.6922 0.3787 0.6556 0.037 Uiso 1.00 1 c R . .
H25A H 0.9898 0.1939 0.7416 0.075 Uiso 1.00 1 c R . .
H25B H 0.8903 0.1728 0.8202 0.075 Uiso 1.00 1 c R . .
H25C H 0.8641 0.2367 0.7464 0.075 Uiso 1.00 1 c R . .
H26A H 0.8230 0.0572 0.7590 0.094 Uiso 1.00 1 c R . .
H26B H 0.9399 0.0559 0.6910 0.094 Uiso 1.00 1 c R . .
H26C H 0.8034 0.0443 0.6402 0.094 Uiso 1.00 1 c R . .
H29A H 0.0715 0.1997 0.3838 0.070 Uiso 1.00 1 c R . .
H29B H 0.1093 0.2055 0.5019 0.070 Uiso 1.00 1 c R . .
H29C H -0.0311 0.2183 0.4611 0.070 Uiso 1.00 1 c R . .
H30A H -0.1560 0.1113 0.3939 0.081 Uiso 1.00 1 c R . .
H30B H -0.0913 0.0380 0.4112 0.081 Uiso 1.00 1 c R . .
H30C H -0.0488 0.0876 0.3237 0.081 Uiso 1.00 1 c R . .
C31 C 0.0016(4) 0.4610(2) 0.5045(4) 0.0744(13) Uiso 0.785(3) 1 d PU A 1
H31A H -0.0846 0.4437 0.4986 0.089 Uiso 0.785(3) 1 c PR A 1
H31B H 0.0448 0.4423 0.4470 0.089 Uiso 0.785(3) 1 c PR A 1
C32 C 0.0639(4) 0.4335(2) 0.6006(4) 0.0793(13) Uiso 0.785(3) 1 d PU A 1
H32A H 0.1511 0.4493 0.6048 0.095 Uiso 0.785(3) 1 c PR A 1
H32B H 0.0232 0.4541 0.6580 0.095 Uiso 0.785(3) 1 c PR A 1
C33 C 0.0637(4) 0.3572(2) 0.6136(3) 0.0651(11) Uiso 0.785(3) 1 d PU A 1
H33A H -0.0213 0.3413 0.6200 0.078 Uiso 0.785(3) 1 c PR A 1
H33B H 0.1147 0.3449 0.6745 0.078 Uiso 0.785(3) 1 c PR A 1
H33C H 0.0977 0.3356 0.5547 0.078 Uiso 0.785(3) 1 c PR A 1
O34 O 0.0143(15) 0.4002(5) 0.5265(11) 0.045(2) Uiso 0.1073(17) 1 d PGU A -2
C35 C 0.0155(11) 0.4620(5) 0.5380(9) 0.047(2) Uiso 0.1073(17) 1 d PGU A -2
C36 C -0.015(2) 0.5091(8) 0.4522(13) 0.046(2) Uiso 0.1073(17) 1 d PGU A -2
H36A H -0.0520 0.4829 0.3949 0.055 Uiso 0.1073(17) 1 c PR A -2
H36B H 0.0603 0.5319 0.4325 0.055 Uiso 0.1073(17) 1 c PR A -2
H36C H -0.0747 0.5437 0.4725 0.055 Uiso 0.1073(17) 1 c PR A -2
C37 C 0.051(2) 0.4938(9) 0.6381(12) 0.048(2) Uiso 0.1073(17) 1 d PGU A -2
H37A H 0.0490 0.4588 0.6909 0.058 Uiso 0.1073(17) 1 c PR A -2
H37B H -0.0080 0.5304 0.6516 0.058 Uiso 0.1073(17) 1 c PR A -2
H37C H 0.1344 0.5130 0.6373 0.058 Uiso 0.1073(17) 1 c PR A -2

loop_
_atom_site_aniso_label
_atom_site_aniso_U_11
_atom_site_aniso_U_22
_atom_site_aniso_U_33
_atom_site_aniso_U_12
_atom_site_aniso_U_13
_atom_site_aniso_U_23
O5 0.0334(7) 0.0194(6) 0.0194(7) -0.0012(5) -0.0043(5) 0.0017(5)
O6 0.0336(7) 0.0217(6) 0.0201(7) -0.0013(5) -0.0043(5) 0.0010(5)
O16 0.0416(8) 0.0299(7) 0.0212(7) -0.0013(6) -0.0077(6) 0.0015(5)
O17 0.0450(9) 0.0242(7) 0.0275(8) -0.0012(6) -0.0096(6) 0.0049(5)
O18 0.0447(9) 0.0340(8) 0.0218(7) -0.0018(6) -0.0102(6) 0.0009(6)
O19 0.0520(9) 0.0268(7) 0.0273(8) -0.0009(6) -0.0124(6) 0.0054(6)
O20 0.0501(9) 0.0202(7) 0.0297(8) 0.0019(6) -0.0089(6) -0.0003(5)
O21 0.0376(8) 0.0279(7) 0.0264(8) -0.0036(6) -0.0009(6) -0.0019(5)
O22 0.0449(9) 0.0438(9) 0.0452(10) -0.0062(7) -0.0001(7) -0.0065(7)
O23 0.0651(11) 0.0441(10) 0.0339(9) 0.0081(8) -0.0045(8) 0.0042(7)
O27 0.0583(11) 0.0456(10) 0.0414(10) -0.0037(8) -0.0153(8) 0.0021(8)
C1 0.0323(10) 0.0238(9) 0.0206(10) -0.0018(7) -0.0013(8) -0.0012(7)
C2 0.0293(10) 0.0298(10) 0.0186(10) 0.0004(7) -0.0014(7) 0.0022(7)
C3 0.0297(10) 0.0239(9) 0.0247(10) 0.0012(7) 0.0000(8) 0.0051(7)
C4 0.0308(10) 0.0203(9) 0.0241(10) -0.0008(7) -0.0013(8) 0.0000(7)
C4a 0.0276(10) 0.0245(9) 0.0184(9) -0.0004(7) -0.0003(7) 0.0005(7)
C5a 0.0305(10) 0.0196(9) 0.0208(10) 0.0006(7) -0.0001(7) 0.0017(7)
C5b 0.0294(10) 0.0231(9) 0.0195(10) -0.0014(7) -0.0003(7) -0.0010(7)
C6a 0.0267(9) 0.0234(9) 0.0199(9) -0.0001(7) -0.0012(7) 0.0034(7)
C7 0.0288(10) 0.0252(10) 0.0235(10) -0.0031(7) -0.0010(8) -0.0020(7)
C8 0.0269(10) 0.0325(10) 0.0179(9) -0.0014(8) -0.0026(7) 0.0003(7)
C9 0.0311(10) 0.0264(10) 0.0246(10) -0.0000(8) -0.0027(8) 0.0052(8)
C10 0.0334(10) 0.0220(9) 0.0227(10) -0.0009(7) -0.0018(8) 0.0012(7)
C10a 0.0274(9) 0.0250(9) 0.0190(9) -0.0008(7) -0.0013(7) 0.0013(7)
C10b 0.0321(10) 0.0215(9) 0.0201(10) 0.0009(7) -0.0006(7) 0.0022(7)
C11 0.0342(10) 0.0217(9) 0.0212(10) -0.0003(7) -0.0010(8) 0.0011(7)
C12 0.0389(11) 0.0224(10) 0.0216(10) -0.0013(8) -0.0037(8) 0.0001(7)
C12a 0.0320(10) 0.0223(10) 0.0197(10) -0.0001(7) -0.0005(7) 0.0014(7)
C12b 0.0289(10) 0.0222(9) 0.0197(10) -0.0012(7) 0.0006(7) 0.0010(7)
C13 0.0423(12) 0.0236(10) 0.0216(10) -0.0000(8) -0.0051(8) -0.0013(7)
C14 0.0471(13) 0.0264(10) 0.0332(12) -0.0028(9) 0.0006(10) -0.0007(8)
C15 0.0620(17) 0.0612(17) 0.0405(15) -0.0132(14) 0.0155(13) -0.0087(12)
C24 0.0479(14) 0.0562(15) 0.0339(13) 0.0167(12) 0.0115(10) 0.0136(11)
C25 0.0443(15) 0.101(2) 0.0403(16) 0.0065(15) -0.0007(12) 0.0000(15)
C26 0.102(2) 0.064(2) 0.072(2) 0.0323(19) 0.030(2) 0.0277(17)
C28 0.0430(13) 0.0453(13) 0.0293(12) 0.0013(10) -0.0020(10) -0.0037(10)
C29 0.0649(18) 0.0592(17) 0.0487(16) -0.0170(14) -0.0152(14) 0.0166(13)
C30 0.085(2) 0.0535(17) 0.0585(19) 0.0055(15) -0.0374(17) -0.0130(14)

loop_
_atom_type_symbol
_atom_type_description
_atom_type_scat_dispersion_real
_atom_type_scat_dispersion_imag
_atom_type_scat_source
C C 0.018 0.009
;
International Tables for Crystallography
(1992, Vol. C, Tables 4.2.6.8 and 6.1.1.4)
;
H H 0.000 0.000
;
International Tables for Crystallography
(1992, Vol. C, Table 6.1.1.4)
;
O O 0.049 0.032
;
International Tables for Crystallography
(1992, Vol. C, Tables 4.2.6.8 and 6.1.1.4)
;

loop_
_geom_angle_atom_site_label_1
_geom_angle_atom_site_label_2
_geom_angle_atom_site_label_3
_geom_angle
_geom_angle_publ_flag
_geom_angle_site_symmetry_1
C4a O5 C5a 104.24(14) yes .
C5b O6 C6a 105.06(14) yes .
C2 C1 C12b 118.81(17) yes .
O16 C2 C1 123.08(17) yes .
O16 C2 C3 115.68(16) yes .
C1 C2 C3 121.22(17) yes .
O17 C3 C2 116.72(16) yes .
O17 C3 C4 122.48(17) yes .
C2 C3 C4 120.78(17) yes .
C3 C4 C4a 116.59(17) yes .
O5 C4a C4 123.83(17) yes .
O5 C4a C12b 111.64(16) yes .
C4 C4a C12b 124.47(18) yes .
O5 C5a C5b 124.47(17) yes .
O5 C5a C12a 113.45(16) yes .
C5b C5a C12a 122.07(18) yes .
O6 C5b C5a 124.64(17) yes .
O6 C5b C10b 113.12(16) yes .
C5a C5b C10b 122.22(17) yes .
O6 C6a C7 124.25(17) yes .
O6 C6a C10a 110.87(16) yes .
C7 C6a C10a 124.82(18) yes .
C6a C7 C8 116.24(18) yes .
O18 C8 C7 117.60(18) yes .
O18 C8 C9 121.66(18) yes .
C7 C8 C9 120.73(18) yes .
O19 C9 C8 115.18(17) yes .
O19 C9 C10 123.11(17) yes .
C8 C9 C10 121.71(18) yes .
C9 C10 C10a 118.34(17) yes .
C6a C10a C10 118.14(17) yes .
C6a C10a C10b 105.39(16) yes .
C10 C10a C10b 136.34(18) yes .
C5b C10b C10a 105.53(16) yes .
C5b C10b C11 120.59(17) yes .
C10a C10b C11 133.85(17) yes .
O20 C11 C10b 123.73(18) yes .
O20 C11 C12 117.65(17) yes .
C10b C11 C12 118.38(16) yes .
O21 C12 C11 106.02(15) yes .
O21 C12 C12a 109.64(16) yes .
O21 C12 C13 104.85(15) yes .
C11 C12 C12a 112.93(16) yes .
C11 C12 C13 109.72(16) yes .
C12a C12 C13 113.14(16) yes .
C5a C12a C12 121.82(17) yes .
C5a C12a C12b 105.70(16) yes .
C12 C12a C12b 132.33(17) yes .
C1 C12b C4a 118.09(17) yes .
C1 C12b C12a 136.88(18) yes .
C4a C12b C12a 104.95(16) yes .
C12 C13 C14 114.18(17) yes .
O22 C14 C13 120.4(2) yes .
O22 C14 C15 123.0(2) yes .
C13 C14 C15 116.6(2) yes .
O23 C24 C25 120.8(2) yes .
O23 C24 C26 121.8(2) yes .
C25 C24 C26 117.5(2) yes .
O27 C28 C29 121.9(2) yes .
O27 C28 C30 120.5(2) yes .
C29 C28 C30 117.6(2) yes .
C31 C31 C32 115.5(4) yes 3_566
C31 C32 C33 116.7(4) yes .
O34 C35 C36 121.1(13) yes .
O34 C35 C37 121.6(13) yes .
C36 C35 C37 117.3(11) yes .

loop_
_geom_bond_atom_site_label_1
_geom_bond_atom_site_label_2
_geom_bond_distance
_geom_bond_publ_flag
_geom_bond_site_symmetry_2
O5 C4a 1.381(2) yes .
O5 C5a 1.367(2) yes .
O6 C5b 1.351(2) yes .
O6 C6a 1.397(2) yes .
O16 C2 1.370(2) yes .
O17 C3 1.357(2) yes .
O18 C8 1.359(2) yes .
O19 C9 1.374(2) yes .
O20 C11 1.229(2) yes .
O21 C12 1.455(2) yes .
O22 C14 1.211(2) yes .
O23 C24 1.217(3) yes .
O27 C28 1.215(3) yes .
C1 C2 1.382(2) yes .
C1 C12b 1.404(2) yes .
C2 C3 1.414(2) yes .
C3 C4 1.387(2) yes .
C4 C4a 1.378(2) yes .
C4a C12b 1.398(2) yes .
C5a C5b 1.416(2) yes .
C5a C12a 1.361(2) yes .
C5b C10b 1.376(2) yes .
C6a C7 1.382(2) yes .
C6a C10a 1.394(2) yes .
C7 C8 1.385(2) yes .
C8 C9 1.417(2) yes .
C9 C10 1.379(2) yes .
C10 C10a 1.407(2) yes .
C10a C10b 1.443(2) yes .
C10b C11 1.446(2) yes .
C11 C12 1.572(2) yes .
C12 C12a 1.507(2) yes .
C12 C13 1.528(2) yes .
C12a C12b 1.439(2) yes .
C13 C14 1.513(3) yes .
C14 C15 1.495(3) yes .
C24 C25 1.490(4) yes .
C24 C26 1.496(4) yes .
C28 C29 1.486(4) yes .
C28 C30 1.490(4) yes .
C31 C31 1.526(7) yes 3_566
C31 C32 1.504(7) yes .
C32 C33 1.497(6) yes .
O34 C35 1.215(15) yes .
C35 C36 1.49(2) yes .
C35 C37 1.49(2) yes .

loop_
_geom_hbond_atom_site_label_D
_geom_hbond_atom_site_label_H
_geom_hbond_atom_site_label_A
_geom_hbond_site_symmetry_A
_geom_hbond_distance_DA
_geom_hbond_distance_DH
_geom_hbond_distance_HA
_geom_hbond_angle_DHA
_geom_hbond_publ_flag
O(16) H(16O) O(23) 4_555 2.763(2) 0.840 1.926 173.3 no
O(17) H(17O) O(20) 2_646 2.731(2) 0.840 1.897 172.2 no
O(18) H(18O) O(19) . 2.716(2) 0.840 2.263 114.0 no
O(18) H(18O) O(27) 4_554 2.733(2) 0.840 2.008 144.0 no
O(19) H(19O) O(21) 3_666 2.854(2) 0.840 2.020 172.1 no
O(21) H(21O) O(16) 4_554 2.947(2) 0.840 2.121 167.9 no
